data_7044222
loop_
_publ_author_name
'Schmid, Paul'
'Maier, Matthias'
'Pfeiffer, Hendrik'
'Belz, Anja'
'Henry, Lucas'
'Friedrich, Alexandra'
'Sch\"onfeld, Fabian'
'Edkins, Katharina'
'Schatzschneider, Ulrich'

_publ_section_title
;
 Catalyst-free room-temperature iClick reaction of molybdenum(II) and
 tungsten(II) azide complexes with electron-poor alkynes: Structural
 preferences and kinetic studies
;
_journal_name_full 'Dalton Trans.'
_journal_paper_doi 10.1039/C7DT03096G
_journal_year 2017
_chemical_formula_moiety 'C21 H18 F3 Mo N5 O4'
_chemical_formula_sum 'C21 H18 F3 Mo N5 O4'
_chemical_formula_weight 557.34
_chemical_name_common '[Mo(allyl)(triazolateCF3,COOEt)(bpy)(CO)2]'
_space_group_crystal_system triclinic
_space_group_IT_number 2
_space_group_name_Hall '-P 1'
_space_group_name_H-M_alt 'P -1'
_symmetry_space_group_name_Hall '-P 1'
_symmetry_space_group_name_H-M 'P -1'
_atom_sites_solution_hydrogens mixed
_atom_sites_solution_primary iterative
_atom_sites_solution_secondary difmap
_audit_creation_date 2012-12-14
_audit_creation_method SHELXL-2014/7
_audit_update_record
;
2017-07-17 deposited with the CCDC.
2017-09-13 downloaded from the CCDC.
;
_cell_angle_alpha 82.745(7)
_cell_angle_beta 63.061(8)
_cell_angle_gamma 75.89(2)
_cell_formula_units_Z 2
_cell_length_a 10.545(2)
_cell_length_b 10.8506(19)
_cell_length_c 11.320(2)
_cell_measurement_reflns_used 4160
_cell_measurement_temperature 273(2)
_cell_measurement_theta_max 22.67
_cell_measurement_theta_min 2.25
_cell_volume 1119.7(4)
_computing_cell_refinement 'Saint+ ver. V8.18C (Bruker AXS)'
_computing_data_reduction 'Saint+ ver. V8.18C (Bruker AXS)'
_computing_molecular_graphics 'ShelXLe (Huebschle et all, 2011)'
_computing_publication_material 'SHELXL-2014/7 (Sheldrick, 2014)'
_computing_structure_refinement 'SHELXL-2014/7 (Sheldrick, 2014)'
_computing_structure_solution 'SHELXT (Sheldrick, 2014)'
_diffrn_ambient_temperature 273(2)
_diffrn_detector 'CCD area detector (Apex2)'
_diffrn_detector_area_resol_mean 8.333
_diffrn_measured_fraction_theta_full 0.999
_diffrn_measured_fraction_theta_max 0.994
_diffrn_measurement_device_type 'Bruker X8-APEX II'
_diffrn_measurement_method '\f and \w scans'
_diffrn_radiation_monochromator graphite
_diffrn_radiation_type MoK\a
_diffrn_radiation_wavelength 0.71073
_diffrn_reflns_av_R_equivalents 0.0379
_diffrn_reflns_av_unetI/netI 0.0480
_diffrn_reflns_Laue_measured_fraction_full 0.999
_diffrn_reflns_Laue_measured_fraction_max 0.994
_diffrn_reflns_limit_h_max 13
_diffrn_reflns_limit_h_min -13
_diffrn_reflns_limit_k_max 13
_diffrn_reflns_limit_k_min -13
_diffrn_reflns_limit_l_max 14
_diffrn_reflns_limit_l_min -14
_diffrn_reflns_number 15715
_diffrn_reflns_point_group_measured_fraction_full 0.999
_diffrn_reflns_point_group_measured_fraction_max 0.994
_diffrn_reflns_theta_full 25.242
_diffrn_reflns_theta_max 26.843
_diffrn_reflns_theta_min 2.216
_diffrn_source 'rotating-anode (Nonius FR-591)'
_exptl_absorpt_coefficient_mu 0.649
_exptl_absorpt_correction_T_max 0.9764
_exptl_absorpt_correction_T_min 0.8842
_exptl_absorpt_correction_type analytical
_exptl_absorpt_process_details 'SadAbs 2008/1 (Bruker AXS)'
_exptl_crystal_colour red
_exptl_crystal_density_diffrn 1.653
_exptl_crystal_description prism
_exptl_crystal_F_000 560
_exptl_crystal_preparation 'prepared dry'
_exptl_crystal_recrystallization_method 'by precipitation with hexane from a DCM solution'
_exptl_crystal_size_max 0.454
_exptl_crystal_size_mid 0.160
_exptl_crystal_size_min 0.085
_refine_diff_density_max 0.368
_refine_diff_density_min -0.407
_refine_diff_density_rms 0.069
_refine_ls_extinction_method none
_refine_ls_goodness_of_fit_ref 1.034
_refine_ls_hydrogen_treatment mixed
_refine_ls_matrix_type full
_refine_ls_number_parameters 323
_refine_ls_number_reflns 4788
_refine_ls_number_restraints 5
_refine_ls_restrained_S_all 1.033
_refine_ls_R_factor_all 0.0476
_refine_ls_R_factor_gt 0.0330
_refine_ls_shift/su_max 0.000
_refine_ls_shift/su_mean 0.000
_refine_ls_structure_factor_coef Fsqd
_refine_ls_weighting_details 'w=1/[\s^2^(Fo^2^)+(0.0278P)^2^+0.2457P] where P=(Fo^2^+2Fc^2^)/3'
_refine_ls_weighting_scheme calc
_refine_ls_wR_factor_gt 0.0634
_refine_ls_wR_factor_ref 0.0679
_reflns_Friedel_coverage 0.000
_reflns_number_gt 3932
_reflns_number_total 4788
_reflns_threshold_expression 'I > 2\s(I)'
_cod_data_source_file c7dt03096g2.cif
_cod_data_source_block 12s039_pl
_cod_database_code 7044222
_shelx_shelxl_version_number 2014/7
_shelx_space_group_comment
;
The symmetry employed for this shelxl refinement is uniquely defined
by the following loop, which should always be used as a source of
symmetry information in preference to the above space-group names.
They are only intended as comments.
;

loop_
_space_group_symop_operation_xyz
'x, y, z'
'-x, -y, -z'

loop_
_atom_site_label
_atom_site_type_symbol
_atom_site_fract_x
_atom_site_fract_y
_atom_site_fract_z
_atom_site_U_iso_or_equiv
_atom_site_adp_type
_atom_site_occupancy
_atom_site_site_symmetry_order
_atom_site_calc_flag
_atom_site_refinement_flags_posn
_atom_site_refinement_flags_adp
Mo1 Mo 0.13611(2) -0.21681(2) 0.18121(2) 0.02537(7) Uani 1 1 d . .
F1 F 0.3231(3) -0.0687(3) 0.5308(3) 0.1128(10) Uani 1 1 d . .
F2 F 0.5469(2) -0.1520(2) 0.4471(2) 0.0782(6) Uani 1 1 d . .
F3 F 0.3981(3) -0.2561(3) 0.5852(2) 0.1041(9) Uani 1 1 d . .
O1 O 0.1504(2) -0.50644(18) 0.2395(2) 0.0542(6) Uani 1 1 d . .
O2 O -0.0895(2) -0.2094(2) 0.4781(2) 0.0655(7) Uani 1 1 d . .
O3 O 0.7112(2) -0.4632(2) 0.1588(2) 0.0633(7) Uani 1 1 d . .
O4 O 0.6594(2) -0.41927(19) 0.36542(19) 0.0453(5) Uani 1 1 d . .
N1 N 0.4278(2) -0.3259(2) 0.2065(2) 0.0316(5) Uani 1 1 d . .
N2 N 0.3050(2) -0.2383(2) 0.2513(2) 0.0304(5) Uani 1 1 d . .
N3 N 0.2851(2) -0.1747(2) 0.3545(2) 0.0365(5) Uani 1 1 d . .
N4 N 0.3289(2) -0.2141(2) -0.0126(2) 0.0328(5) Uani 1 1 d . .
N5 N 0.1699(2) -0.0175(2) 0.1443(2) 0.0332(5) Uani 1 1 d . .
C1 C 0.1450(3) -0.3990(3) 0.2156(3) 0.0361(6) Uani 1 1 d . .
C2 C -0.0077(3) -0.2103(3) 0.3680(3) 0.0392(7) Uani 1 1 d . .
C3 C 0.4025(3) -0.2256(3) 0.3759(3) 0.0338(6) Uani 1 1 d . .
C4 C 0.4917(3) -0.3198(2) 0.2841(3) 0.0305(6) Uani 1 1 d . .
C5 C 0.4119(3) -0.3193(3) -0.0838(3) 0.0456(8) Uani 1 1 d . .
H5 H 0.3864 -0.3970 -0.0503 0.055 Uiso 1 1 calc R U
C6 C 0.5310(4) -0.3175(4) -0.2020(3) 0.0639(10) Uani 1 1 d . .
H6 H 0.5851 -0.3920 -0.2483 0.077 Uiso 1 1 calc R U
C7 C 0.5689(4) -0.2043(5) -0.2509(3) 0.0710(12) Uani 1 1 d . .
H7 H 0.6489 -0.2004 -0.3323 0.085 Uiso 1 1 calc R U
C8 C 0.4890(4) -0.0952(4) -0.1801(3) 0.0590(10) Uani 1 1 d . .
H8 H 0.5155 -0.0177 -0.2129 0.071 Uiso 1 1 calc R U
C9 C 0.3680(3) -0.1015(3) -0.0591(3) 0.0371(7) Uani 1 1 d . .
C10 C 0.2790(3) 0.0077(3) 0.0277(3) 0.0366(7) Uani 1 1 d . .
C11 C 0.3066(4) 0.1284(3) -0.0051(4) 0.0572(9) Uani 1 1 d . .
H11 H 0.3815 0.1440 -0.0862 0.069 Uiso 1 1 calc R U
C12 C 0.2234(5) 0.2251(3) 0.0819(4) 0.0676(11) Uani 1 1 d . .
H12 H 0.2394 0.3072 0.0595 0.081 Uiso 1 1 calc R U
C13 C 0.1168(4) 0.1997(3) 0.2017(4) 0.0612(10) Uani 1 1 d . .
H13 H 0.0615 0.2637 0.2633 0.073 Uiso 1 1 calc R U
C14 C 0.0918(3) 0.0775(3) 0.2310(3) 0.0466(8) Uani 1 1 d . .
H14 H 0.0188 0.0605 0.3129 0.056 Uiso 1 1 calc R U
C15 C 0.0524(3) -0.2956(3) 0.0535(3) 0.0425(7) Uani 1 1 d D .
H15A H 0.130(2) -0.335(2) -0.0242(16) 0.051 Uiso 1 1 d D U
H15B H -0.018(2) -0.344(2) 0.108(2) 0.051 Uiso 1 1 d D U
C16 C 0.0062(3) -0.1636(3) 0.0673(3) 0.0374(7) Uani 1 1 d D .
H16 H 0.049(3) -0.106(2) -0.0026(19) 0.045 Uiso 1 1 d D U
C17 C -0.0926(3) -0.1198(3) 0.1941(3) 0.0428(7) Uani 1 1 d D .
H17A H -0.163(2) -0.168(2) 0.249(2) 0.051 Uiso 1 1 d D U
H17B H -0.117(3) -0.0326(9) 0.215(3) 0.051 Uiso 1 1 d D U
C18 C 0.4175(4) -0.1749(3) 0.4836(3) 0.0541(8) Uani 1 1 d . .
C19 C 0.6321(3) -0.4079(3) 0.2600(3) 0.0376(6) Uani 1 1 d . .
C20 C 0.7922(3) -0.5085(3) 0.3536(3) 0.0524(8) Uani 1 1 d . .
H20A H 0.8760 -0.4831 0.2804 0.063 Uiso 1 1 calc R U
H20B H 0.7894 -0.5930 0.3369 0.063 Uiso 1 1 calc R U
C21 C 0.8027(3) -0.5081(3) 0.4791(3) 0.0547(9) Uani 1 1 d . .
H21A H 0.8061 -0.4241 0.4943 0.082 Uiso 1 1 calc R U
H21B H 0.8895 -0.5665 0.4739 0.082 Uiso 1 1 calc R U
H21C H 0.7193 -0.5333 0.5508 0.082 Uiso 1 1 calc R U

loop_
_atom_site_aniso_label
_atom_site_aniso_U_11
_atom_site_aniso_U_22
_atom_site_aniso_U_33
_atom_site_aniso_U_23
_atom_site_aniso_U_13
_atom_site_aniso_U_12
Mo1 0.02473(12) 0.02512(12) 0.02556(12) 0.00103(8) -0.01113(9) -0.00460(8)
F1 0.0963(18) 0.127(2) 0.133(2) -0.0967(19) -0.0730(17) 0.0382(16)
F2 0.0639(13) 0.0997(17) 0.0931(16) -0.0299(13) -0.0392(12) -0.0317(12)
F3 0.149(2) 0.152(2) 0.0536(13) 0.0178(15) -0.0613(15) -0.082(2)
O1 0.0611(14) 0.0272(11) 0.0833(17) 0.0100(11) -0.0415(13) -0.0105(10)
O2 0.0520(14) 0.0894(18) 0.0330(12) 0.0055(12) -0.0023(11) -0.0130(13)
O3 0.0476(14) 0.0823(18) 0.0537(14) -0.0262(13) -0.0264(12) 0.0185(12)
O4 0.0386(11) 0.0543(13) 0.0451(12) -0.0039(10) -0.0260(10) 0.0033(9)
N1 0.0296(12) 0.0352(13) 0.0322(12) 0.0001(10) -0.0161(10) -0.0060(10)
N2 0.0308(12) 0.0301(12) 0.0318(12) -0.0002(10) -0.0155(10) -0.0055(9)
N3 0.0364(13) 0.0354(13) 0.0397(13) -0.0083(11) -0.0184(11) -0.0040(10)
N4 0.0301(12) 0.0413(13) 0.0268(11) -0.0034(10) -0.0130(10) -0.0045(10)
N5 0.0376(13) 0.0260(12) 0.0373(13) 0.0001(10) -0.0192(11) -0.0036(10)
C1 0.0317(15) 0.0380(17) 0.0438(16) 0.0002(13) -0.0214(14) -0.0069(12)
C2 0.0363(16) 0.0409(17) 0.0378(17) 0.0045(13) -0.0163(15) -0.0062(13)
C3 0.0330(15) 0.0367(16) 0.0365(15) -0.0027(12) -0.0174(13) -0.0101(12)
C4 0.0300(14) 0.0320(14) 0.0312(14) 0.0013(12) -0.0143(12) -0.0089(11)
C5 0.0385(17) 0.058(2) 0.0373(16) -0.0138(15) -0.0171(15) 0.0032(14)
C6 0.0395(19) 0.103(3) 0.042(2) -0.025(2) -0.0156(17) 0.003(2)
C7 0.0339(19) 0.140(4) 0.0282(17) -0.013(2) -0.0029(16) -0.016(2)
C8 0.051(2) 0.092(3) 0.0411(19) 0.0187(19) -0.0213(17) -0.035(2)
C9 0.0306(15) 0.0581(19) 0.0287(14) 0.0070(14) -0.0163(13) -0.0170(13)
C10 0.0435(17) 0.0404(16) 0.0387(16) 0.0126(13) -0.0277(15) -0.0183(13)
C11 0.081(3) 0.053(2) 0.061(2) 0.0222(18) -0.046(2) -0.0367(19)
C12 0.111(3) 0.039(2) 0.092(3) 0.021(2) -0.075(3) -0.033(2)
C13 0.088(3) 0.0314(18) 0.085(3) -0.0140(18) -0.060(2) 0.0026(17)
C14 0.0554(19) 0.0344(17) 0.0538(19) -0.0088(15) -0.0305(17) 0.0014(14)
C15 0.0409(18) 0.0451(19) 0.0532(19) -0.0045(15) -0.0305(16) -0.0079(14)
C16 0.0365(16) 0.0406(17) 0.0410(17) 0.0033(13) -0.0241(14) -0.0060(13)
C17 0.0308(16) 0.0482(18) 0.0477(18) -0.0003(15) -0.0203(15) 0.0002(13)
C18 0.049(2) 0.065(2) 0.053(2) -0.0190(18) -0.0245(17) -0.0067(17)
C19 0.0356(16) 0.0381(16) 0.0419(17) -0.0005(14) -0.0198(14) -0.0072(13)
C20 0.0367(17) 0.063(2) 0.054(2) 0.0025(17) -0.0243(16) 0.0028(15)
C21 0.0496(19) 0.064(2) 0.054(2) 0.0121(17) -0.0293(17) -0.0107(16)

loop_
_atom_type_symbol
_atom_type_description
_atom_type_scat_dispersion_real
_atom_type_scat_dispersion_imag
_atom_type_scat_source
C C 0.0033 0.0016 'International Tables Vol C Tables 4.2.6.8 and 6.1.1.4'
H H 0.0000 0.0000 'International Tables Vol C Tables 4.2.6.8 and 6.1.1.4'
F F 0.0171 0.0103 'International Tables Vol C Tables 4.2.6.8 and 6.1.1.4'
Mo Mo -1.6832 0.6857 'International Tables Vol C Tables 4.2.6.8 and 6.1.1.4'
N N 0.0061 0.0033 'International Tables Vol C Tables 4.2.6.8 and 6.1.1.4'
O O 0.0106 0.0060 'International Tables Vol C Tables 4.2.6.8 and 6.1.1.4'

loop_
_geom_angle_atom_site_label_1
_geom_angle_atom_site_label_2
_geom_angle_atom_site_label_3
_geom_angle
C1 Mo1 C2 81.42(12)
C1 Mo1 N2 87.20(9)
C2 Mo1 N2 87.59(10)
C1 Mo1 C16 103.97(11)
C2 Mo1 C16 105.05(11)
N2 Mo1 C16 164.09(9)
C1 Mo1 N4 101.81(10)
C2 Mo1 N4 167.56(10)
N2 Mo1 N4 80.62(8)
C16 Mo1 N4 85.96(9)
C1 Mo1 N5 168.13(9)
C2 Mo1 N5 101.35(10)
N2 Mo1 N5 81.42(8)
C16 Mo1 N5 86.56(9)
N4 Mo1 N5 73.11(8)
C1 Mo1 C17 108.79(11)
C2 Mo1 C17 71.09(11)
N2 Mo1 C17 150.42(10)
C16 Mo1 C17 35.66(10)
N4 Mo1 C17 118.29(10)
N5 Mo1 C17 82.94(10)
C1 Mo1 C15 70.09(11)
C2 Mo1 C15 110.07(12)
N2 Mo1 C15 147.94(10)
C16 Mo1 C15 35.75(10)
N4 Mo1 C15 82.23(10)
N5 Mo1 C15 118.85(9)
C17 Mo1 C15 61.30(11)
C19 O4 C20 115.9(2)
N2 N1 C4 105.7(2)
N1 N2 N3 113.3(2)
N1 N2 Mo1 123.39(16)
N3 N2 Mo1 122.84(16)
N2 N3 C3 104.5(2)
C5 N4 C9 118.5(2)
C5 N4 Mo1 123.6(2)
C9 N4 Mo1 117.91(18)
C14 N5 C10 118.2(2)
C14 N5 Mo1 124.60(19)
C10 N5 Mo1 117.16(18)
O1 C1 Mo1 177.9(2)
O2 C2 Mo1 178.1(3)
N3 C3 C4 108.9(2)
N3 C3 C18 119.0(3)
C4 C3 C18 132.1(3)
N1 C4 C3 107.6(2)
N1 C4 C19 118.9(2)
C3 C4 C19 133.5(2)
N4 C5 C6 123.4(3)
N4 C5 H5 118.3
C6 C5 H5 118.3
C7 C6 C5 118.4(3)
C7 C6 H6 120.8
C5 C6 H6 120.8
C6 C7 C8 120.0(3)
C6 C7 H7 120.0
C8 C7 H7 120.0
C7 C8 C9 119.6(3)
C7 C8 H8 120.2
C9 C8 H8 120.2
N4 C9 C8 120.0(3)
N4 C9 C10 115.7(2)
C8 C9 C10 124.2(3)
N5 C10 C11 121.4(3)
N5 C10 C9 116.0(2)
C11 C10 C9 122.6(3)
C12 C11 C10 119.8(3)
C12 C11 H11 120.1
C10 C11 H11 120.1
C13 C12 C11 119.2(3)
C13 C12 H12 120.4
C11 C12 H12 120.4
C12 C13 C14 119.3(3)
C12 C13 H13 120.4
C14 C13 H13 120.4
N5 C14 C13 121.9(3)
N5 C14 H14 119.0
C13 C14 H14 119.0
C16 C15 Mo1 67.53(16)
C16 C15 H15A 123.1(18)
Mo1 C15 H15A 111.9(18)
C16 C15 H15B 116.1(18)
Mo1 C15 H15B 110.1(18)
H15A C15 H15B 116(3)
C17 C16 C15 116.4(3)
C17 C16 Mo1 76.70(17)
C15 C16 Mo1 76.71(16)
C17 C16 H16 121.0(17)
C15 C16 H16 122.1(17)
Mo1 C16 H16 109.2(17)
C16 C17 Mo1 67.63(16)
C16 C17 H17A 118.6(18)
Mo1 C17 H17A 110.7(17)
C16 C17 H17B 121.7(18)
Mo1 C17 H17B 111.1(18)
H17A C17 H17B 116(3)
F1 C18 F2 106.7(3)
F1 C18 F3 106.8(3)
F2 C18 F3 104.9(3)
F1 C18 C3 112.4(3)
F2 C18 C3 113.5(3)
F3 C18 C3 112.0(3)
O3 C19 O4 124.0(3)
O3 C19 C4 124.3(3)
O4 C19 C4 111.8(2)
O4 C20 C21 107.8(2)
O4 C20 H20A 110.1
C21 C20 H20A 110.1
O4 C20 H20B 110.1
C21 C20 H20B 110.1
H20A C20 H20B 108.5
C20 C21 H21A 109.5
C20 C21 H21B 109.5
H21A C21 H21B 109.5
C20 C21 H21C 109.5
H21A C21 H21C 109.5
H21B C21 H21C 109.5

loop_
_geom_bond_atom_site_label_1
_geom_bond_atom_site_label_2
_geom_bond_distance
Mo1 C1 1.954(3)
Mo1 C2 1.964(3)
Mo1 N2 2.210(2)
Mo1 C16 2.214(3)
Mo1 N4 2.218(2)
Mo1 N5 2.234(2)
Mo1 C17 2.330(3)
Mo1 C15 2.332(3)
F1 C18 1.312(4)
F2 C18 1.314(4)
F3 C18 1.327(4)
O1 C1 1.156(3)
O2 C2 1.150(3)
O3 C19 1.197(3)
O4 C19 1.333(3)
O4 C20 1.455(3)
N1 N2 1.328(3)
N1 C4 1.343(3)
N2 N3 1.340(3)
N3 C3 1.342(3)
N4 C5 1.351(3)
N4 C9 1.351(3)
N5 C14 1.346(3)
N5 C10 1.351(3)
C3 C4 1.387(4)
C3 C18 1.482(4)
C4 C19 1.480(4)
C5 C6 1.361(4)
C5 H5 0.9300
C6 C7 1.357(5)
C6 H6 0.9300
C7 C8 1.377(5)
C7 H7 0.9300
C8 C9 1.395(4)
C8 H8 0.9300
C9 C10 1.472(4)
C10 C11 1.379(4)
C11 C12 1.367(5)
C11 H11 0.9300
C12 C13 1.362(5)
C12 H12 0.9300
C13 C14 1.385(4)
C13 H13 0.9300
C14 H14 0.9300
C15 C16 1.400(4)
C15 H15A 0.947(5)
C15 H15B 0.950(5)
C16 C17 1.396(4)
C16 H16 0.950(5)
C17 H17A 0.949(5)
C17 H17B 0.950(5)
C20 C21 1.475(4)
C20 H20A 0.9700
C20 H20B 0.9700
C21 H21A 0.9600
C21 H21B 0.9600
C21 H21C 0.9600

loop_
_geom_torsion_atom_site_label_1
_geom_torsion_atom_site_label_2
_geom_torsion_atom_site_label_3
_geom_torsion_atom_site_label_4
_geom_torsion
C4 N1 N2 N3 0.1(3)
C4 N1 N2 Mo1 -172.04(16)
N1 N2 N3 C3 -0.1(3)
Mo1 N2 N3 C3 172.13(16)
N2 N3 C3 C4 0.0(3)
N2 N3 C3 C18 178.9(2)
N2 N1 C4 C3 -0.1(3)
N2 N1 C4 C19 179.4(2)
N3 C3 C4 N1 0.1(3)
C18 C3 C4 N1 -178.6(3)
N3 C3 C4 C19 -179.3(3)
C18 C3 C4 C19 2.1(5)
C9 N4 C5 C6 -1.8(4)
Mo1 N4 C5 C6 -179.3(2)
N4 C5 C6 C7 0.3(5)
C5 C6 C7 C8 1.1(5)
C6 C7 C8 C9 -0.9(5)
C5 N4 C9 C8 2.0(4)
Mo1 N4 C9 C8 179.64(19)
C5 N4 C9 C10 -175.9(2)
Mo1 N4 C9 C10 1.8(3)
C7 C8 C9 N4 -0.7(4)
C7 C8 C9 C10 177.0(3)
C14 N5 C10 C11 -2.8(4)
Mo1 N5 C10 C11 178.8(2)
C14 N5 C10 C9 175.5(2)
Mo1 N5 C10 C9 -2.9(3)
N4 C9 C10 N5 0.7(3)
C8 C9 C10 N5 -177.0(2)
N4 C9 C10 C11 179.1(2)
C8 C9 C10 C11 1.3(4)
N5 C10 C11 C12 0.7(4)
C9 C10 C11 C12 -177.5(3)
C10 C11 C12 C13 1.8(5)
C11 C12 C13 C14 -2.2(5)
C10 N5 C14 C13 2.4(4)
Mo1 N5 C14 C13 -179.3(2)
C12 C13 C14 N5 0.1(5)
Mo1 C15 C16 C17 -67.6(2)
C15 C16 C17 Mo1 67.6(2)
N3 C3 C18 F1 -11.4(4)
C4 C3 C18 F1 167.1(3)
N3 C3 C18 F2 -132.7(3)
C4 C3 C18 F2 45.9(5)
N3 C3 C18 F3 108.8(3)
C4 C3 C18 F3 -72.6(4)
C20 O4 C19 O3 -2.0(4)
C20 O4 C19 C4 177.3(2)
N1 C4 C19 O3 18.8(4)
C3 C4 C19 O3 -161.9(3)
N1 C4 C19 O4 -160.5(2)
C3 C4 C19 O4 18.8(4)
C19 O4 C20 C21 -179.7(2)
